data_7207508
loop_
_publ_author_name
'Gao, Hai Yue'
'Shen, Qian Jin'
'Zhao, Xiao Ran'
'Yan, Xiao Qing'
'Pang, Xue'
'Jin, Wei Jun'

_publ_section_title
;
 Phosphorescent co-crystal assembled by 1,4-diiodotetrafluorobenzene with
 carbazole based on C--I&#x22EF;\p halogen bonding
;
_journal_issue 12
_journal_name_full 'Journal of Materials Chemistry'
_journal_page_first 5336
_journal_paper_doi 10.1039/c2jm16257a
_journal_volume 22
_journal_year 2012
_chemical_formula_sum 'C24 H8 F8 I4 N'
_chemical_formula_weight 969.91
_chemical_name_systematic
;

?

;
_space_group_IT_number 2
_symmetry_cell_setting triclinic
_symmetry_space_group_name_Hall '-P 1'
_symmetry_space_group_name_H-M 'P -1'
_atom_sites_solution_hydrogens geom
_atom_sites_solution_primary direct
_atom_sites_solution_secondary difmap
_audit_creation_method SHELXL-97
_cell_angle_alpha 75.207(3)
_cell_angle_beta 88.706(3)
_cell_angle_gamma 80.057(3)
_cell_formula_units_Z 1
_cell_length_a 5.9625(11)
_cell_length_b 9.3712(18)
_cell_length_c 12.051(2)
_cell_measurement_reflns_used 1343
_cell_measurement_temperature 150(2)
_cell_measurement_theta_max 27.43
_cell_measurement_theta_min 2.28
_cell_volume 641.1(2)
_computing_cell_refinement 'Bruker SMART'
_computing_data_collection 'Bruker SMART'
_computing_data_reduction 'Bruker SAINT'
_computing_molecular_graphics 'Bruker SHELXTL'
_computing_publication_material 'Bruker SHELXTL'
_computing_structure_refinement 'SHELXL-97 (Sheldrick, 1997)'
_computing_structure_solution 'SHELXS-97 (Sheldrick, 1990)'
_diffrn_ambient_temperature 150(2)
_diffrn_measured_fraction_theta_full 0.985
_diffrn_measured_fraction_theta_max 0.985
_diffrn_measurement_device_type 'CCD area detector'
_diffrn_measurement_method 'phi and omega scans'
_diffrn_radiation_monochromator graphite
_diffrn_radiation_source 'fine-focus sealed tube'
_diffrn_radiation_type MoK\a
_diffrn_radiation_wavelength 0.71073
_diffrn_reflns_av_R_equivalents 0.0200
_diffrn_reflns_av_sigmaI/netI 0.0399
_diffrn_reflns_limit_h_max 7
_diffrn_reflns_limit_h_min -6
_diffrn_reflns_limit_k_max 11
_diffrn_reflns_limit_k_min -9
_diffrn_reflns_limit_l_max 14
_diffrn_reflns_limit_l_min -11
_diffrn_reflns_number 3264
_diffrn_reflns_theta_full 25.25
_diffrn_reflns_theta_max 25.25
_diffrn_reflns_theta_min 2.28
_exptl_absorpt_coefficient_mu 4.934
_exptl_absorpt_correction_T_max 0.7905
_exptl_absorpt_correction_T_min 0.4386
_exptl_absorpt_correction_type multi-scan
_exptl_absorpt_process_details SADABS
_exptl_crystal_density_diffrn 2.512
_exptl_crystal_density_method 'not measured'
_exptl_crystal_F_000 443
_exptl_crystal_size_max 0.20
_exptl_crystal_size_mid 0.12
_exptl_crystal_size_min 0.05
_refine_diff_density_max 0.785
_refine_diff_density_min -0.725
_refine_diff_density_rms 0.136
_refine_ls_extinction_method none
_refine_ls_goodness_of_fit_ref 1.018
_refine_ls_hydrogen_treatment constr
_refine_ls_matrix_type full
_refine_ls_number_parameters 196
_refine_ls_number_reflns 2296
_refine_ls_number_restraints 6
_refine_ls_restrained_S_all 1.018
_refine_ls_R_factor_all 0.0410
_refine_ls_R_factor_gt 0.0325
_refine_ls_shift/su_max 0.001
_refine_ls_shift/su_mean 0.000
_refine_ls_structure_factor_coef Fsqd
_refine_ls_weighting_details 'calc w=1/[\s^2^(Fo^2^)+(0.0413P)^2^+0.0000P] where P=(Fo^2^+2Fc^2^)/3'
_refine_ls_weighting_scheme calc
_refine_ls_wR_factor_gt 0.0746
_refine_ls_wR_factor_ref 0.0789
_reflns_number_gt 1912
_reflns_number_total 2296
_reflns_threshold_expression >2sigma(I)
_cod_data_source_file c2jm16257a.txt
_cod_data_source_block 110510b_0m
_cod_depositor_comments
;
The following automatic conversions were performed:

'_symmetry_cell_setting' value 'Triclinic' changed to 'triclinic'
according to /home/saulius/struct/CIF-dictionaries/cif_core.dic
dictionary named 'cif_core.dic' version 2.4.1 from
2010-06-29.

'_exptl_absorpt_correction_type' value 'Multi-scan'
changed to 'multi-scan' according to
/home/saulius/struct/CIF-dictionaries/cif_core.dic dictionary named
'cif_core.dic' version 2.4.1 from 2010-06-29.

Automatic conversion script
Id: cif_fix_values 1715 2011-07-08 13:25:40Z adriana 
;
_cod_original_sg_symbol_H-M P-1
_cod_database_code 7207508

loop_
_symmetry_equiv_pos_as_xyz
'x, y, z'
'-x, -y, -z'

loop_
_atom_site_label
_atom_site_type_symbol
_atom_site_fract_x
_atom_site_fract_y
_atom_site_fract_z
_atom_site_U_iso_or_equiv
_atom_site_adp_type
_atom_site_occupancy
_atom_site_symmetry_multiplicity
_atom_site_calc_flag
_atom_site_refinement_flags
_atom_site_disorder_assembly
_atom_site_disorder_group
C1 C 0.8878(9) 0.7210(6) 0.4758(4) 0.0232(12) Uani 1 1 d . A 1
C2 C 1.0618(9) 0.8036(6) 0.4501(4) 0.0230(12) Uani 1 1 d . A 1
C3 C 1.1798(9) 0.8335(6) 0.5370(5) 0.0263(13) Uani 1 1 d . A 1
C4 C 1.1287(9) 0.7837(6) 0.6513(4) 0.0224(12) Uani 1 1 d . A 1
C5 C 0.9560(9) 0.7010(7) 0.6751(5) 0.0275(13) Uani 1 1 d . A 1
C6 C 0.8364(9) 0.6691(6) 0.5906(5) 0.0240(12) Uani 1 1 d . A 1
C7 C 0.3606(9) 0.8927(6) 1.0642(6) 0.035(5) Uani 0.50 1 d PG B -1
C8 C 0.3025(12) 0.7537(7) 1.1153(7) 0.035(4) Uani 0.50 1 d PG B -1
H8 H 0.1610 0.7479 1.1526 0.043 Uiso 0.50 1 calc PR B -1
C9 C 0.4512(14) 0.6234(6) 1.1118(6) 0.033(4) Uani 0.50 1 d PG B -1
H9 H 0.4115 0.5284 1.1468 0.040 Uiso 0.50 1 calc PR B -1
C10 C 0.6582(13) 0.6319(5) 1.0572(5) 0.025(4) Uani 0.50 1 d PG B -1
H10 H 0.7598 0.5428 1.0549 0.030 Uiso 0.50 1 calc PR B -1
C11 C 0.7163(10) 0.7709(5) 1.0061(5) 0.024(4) Uani 0.50 1 d PG B -1
H11 H 0.8577 0.7767 0.9688 0.029 Uiso 0.50 1 calc PR B -1
C12 C 0.5675(8) 0.9013(5) 1.0096(4) 0.023(4) Uani 0.50 1 d PG B -1
C13 C 0.5554(9) 1.0654(5) 0.9693(4) 0.024(3) Uani 0.50 1 d PG B -1
C14 C 0.7118(10) 1.1470(6) 0.9076(5) 0.023(3) Uani 0.50 1 d PG B -1
H14 H 0.8510 1.0964 0.8856 0.027 Uiso 0.50 1 calc PR B -1
C15 C 0.6646(14) 1.3027(6) 0.8781(5) 0.026(4) Uani 0.50 1 d PGU B -1
H15 H 0.7715 1.3585 0.8359 0.032 Uiso 0.50 1 calc PR B -1
C16 C 0.4609(15) 1.3768(5) 0.9103(6) 0.049(6) Uani 0.50 1 d PG B -1
H16 H 0.4286 1.4832 0.8901 0.058 Uiso 0.50 1 calc PR B -1
C17 C 0.3045(13) 1.2951(6) 0.9720(7) 0.040(6) Uani 0.50 1 d PG B -1
H17 H 0.1653 1.3458 0.9940 0.048 Uiso 0.50 1 calc PR B -1
C18 C 0.3518(10) 1.1394(6) 1.0015(6) 0.030(5) Uani 0.50 1 d PG B -1
F1 F 1.1195(5) 0.8576(4) 0.3419(3) 0.0350(8) Uani 1 1 d . . .
F2 F 1.3461(5) 0.9164(4) 0.5075(3) 0.0381(9) Uani 1 1 d . . .
F3 F 0.9025(6) 0.6433(4) 0.7858(3) 0.0407(9) Uani 1 1 d . . .
F4 F 0.6722(6) 0.5865(4) 0.6196(3) 0.0409(9) Uani 1 1 d . . .
I1 I 0.70851(6) 0.67927(4) 0.34481(3) 0.03206(14) Uani 1 1 d . . .
I2 I 1.30852(6) 0.82892(4) 0.78062(3) 0.03288(14) Uani 1 1 d . . .
N1 N 0.2266(17) 1.0301(13) 1.0599(8) 0.036(2) Uani 0.50 1 d P B -1

loop_
_atom_site_aniso_label
_atom_site_aniso_U_11
_atom_site_aniso_U_22
_atom_site_aniso_U_33
_atom_site_aniso_U_23
_atom_site_aniso_U_13
_atom_site_aniso_U_12
C1 0.023(3) 0.025(3) 0.023(3) -0.008(2) -0.006(2) -0.002(2)
C2 0.028(3) 0.023(3) 0.016(3) -0.001(2) -0.002(2) -0.004(2)
C3 0.019(3) 0.022(3) 0.036(3) -0.004(3) -0.002(2) -0.004(2)
C4 0.023(3) 0.023(3) 0.021(3) -0.008(2) -0.005(2) 0.000(2)
C5 0.023(3) 0.036(3) 0.023(3) -0.005(3) -0.002(2) -0.004(3)
C6 0.028(3) 0.022(3) 0.025(3) -0.008(2) -0.005(2) -0.007(2)
C7 0.025(9) 0.059(12) 0.023(9) -0.006(8) 0.001(7) -0.017(8)
C8 0.065(10) 0.027(10) 0.018(8) -0.009(6) 0.000(7) -0.015(8)
C9 0.032(9) 0.037(10) 0.031(8) -0.010(7) -0.002(7) -0.008(7)
C10 0.040(9) 0.015(9) 0.020(8) -0.002(6) -0.004(6) -0.007(7)
C11 0.037(9) 0.019(12) 0.015(6) -0.003(8) -0.001(5) -0.007(7)
C12 0.017(9) 0.033(9) 0.022(7) -0.013(7) 0.005(6) -0.005(8)
C13 0.032(10) 0.033(9) 0.014(8) -0.012(6) -0.005(7) -0.014(7)
C14 0.035(8) 0.026(7) 0.011(6) -0.013(6) -0.004(6) -0.005(7)
C15 0.043(7) 0.018(7) 0.018(6) 0.005(5) -0.011(6) -0.017(6)
C16 0.067(16) 0.048(12) 0.028(10) -0.004(8) -0.029(11) -0.009(9)
C17 0.065(12) 0.022(15) 0.030(10) -0.015(9) -0.029(8) 0.013(8)
C18 0.040(11) 0.034(10) 0.017(7) -0.010(8) -0.016(7) -0.002(10)
F1 0.0297(17) 0.052(2) 0.0223(17) -0.0041(16) 0.0050(14) -0.0120(16)
F2 0.0305(18) 0.050(2) 0.038(2) -0.0072(17) 0.0013(15) -0.0252(17)
F3 0.044(2) 0.056(2) 0.0213(18) -0.0001(16) -0.0020(15) -0.0206(18)
F4 0.043(2) 0.051(2) 0.033(2) -0.0058(17) -0.0004(16) -0.0291(19)
I1 0.0336(2) 0.0346(3) 0.0312(2) -0.01361(18) -0.01120(17) -0.00537(18)
I2 0.0337(2) 0.0387(3) 0.0293(2) -0.01311(18) -0.01051(17) -0.00654(19)
N1 0.038(6) 0.052(7) 0.021(5) -0.015(5) 0.000(4) -0.007(5)

loop_
_atom_type_symbol
_atom_type_description
_atom_type_scat_dispersion_real
_atom_type_scat_dispersion_imag
_atom_type_scat_source
C C 0.0033 0.0016 'International Tables Vol C Tables 4.2.6.8 and 6.1.1.4'
H H 0.0000 0.0000 'International Tables Vol C Tables 4.2.6.8 and 6.1.1.4'
N N 0.0061 0.0033 'International Tables Vol C Tables 4.2.6.8 and 6.1.1.4'
F F 0.0171 0.0103 'International Tables Vol C Tables 4.2.6.8 and 6.1.1.4'
I I -0.4742 1.8119 'International Tables Vol C Tables 4.2.6.8 and 6.1.1.4'

loop_
_geom_angle_atom_site_label_1
_geom_angle_atom_site_label_2
_geom_angle_atom_site_label_3
_geom_angle
C2 C1 C6 118.0(5)
C2 C1 I1 120.3(4)
C6 C1 I1 121.7(4)
F1 C2 C1 121.3(5)
F1 C2 C3 118.2(5)
C1 C2 C3 120.5(5)
F2 C3 C4 119.8(5)
F2 C3 C2 118.2(5)
C4 C3 C2 122.0(5)
C5 C4 C3 116.7(5)
C5 C4 I2 121.9(4)
C3 C4 I2 121.4(4)
F3 C5 C4 119.9(5)
F3 C5 C6 117.4(5)
C4 C5 C6 122.6(5)
F4 C6 C5 119.6(5)
F4 C6 C1 120.1(5)
C5 C6 C1 120.2(5)
N1 C7 C8 125.7(5)
N1 C7 C12 114.3(5)
C8 C7 C12 120.0
C7 C8 C9 120.0
C7 C8 H8 120.0
C9 C8 H8 120.0
C8 C9 C10 120.0
C8 C9 H9 120.0
C10 C9 H9 120.0
C9 C10 C11 120.0
C9 C10 H10 120.0
C11 C10 H10 120.0
C12 C11 C10 120.0
C12 C11 H11 120.0
C10 C11 H11 120.0
C11 C12 C7 120.0
C11 C12 C13 138.8
C7 C12 C13 101.2
C18 C13 C14 120.0
C18 C13 C12 110.3
C14 C13 C12 129.7
C13 C14 C15 120.0
C13 C14 H14 120.0
C15 C14 H14 120.0
C16 C15 C14 120.0
C16 C15 H15 120.0
C14 C15 H15 120.0
C15 C16 C17 120.0
C15 C16 H16 120.0
C17 C16 H16 120.0
C16 C17 C18 120.0
C16 C17 H17 120.0
C18 C17 H17 120.0
C17 C18 C13 120.0
C17 C18 N1 132.4(5)
C13 C18 N1 107.6(5)
C7 N1 C18 106.5(7)

loop_
_geom_bond_atom_site_label_1
_geom_bond_atom_site_label_2
_geom_bond_distance
C1 C2 1.382(7)
C1 C6 1.391(7)
C1 I1 2.079(5)
C2 F1 1.334(6)
C2 C3 1.386(8)
C3 F2 1.350(6)
C3 C4 1.382(8)
C4 C5 1.376(7)
C4 I2 2.080(5)
C5 F3 1.358(6)
C5 C6 1.377(7)
C6 F4 1.337(6)
C7 N1 1.383(12)
C7 C8 1.3900
C7 C12 1.3900
C8 C9 1.3900
C8 H8 0.9500
C9 C10 1.3900
C9 H9 0.9500
C10 C11 1.3900
C10 H10 0.9500
C11 C12 1.3900
C11 H11 0.9500
C12 C13 1.4792
C13 C18 1.3900
C13 C14 1.3900
C14 C15 1.3901
C14 H14 0.9500
C15 C16 1.3900
C15 H15 0.9500
C16 C17 1.3900
C16 H16 0.9500
C17 C18 1.3900
C17 H17 0.9500
C18 N1 1.405(12)
